data_7238634
loop_
_publ_author_name
'Xuan, Jun'
'Feng, Zhu-Jia'
'Duan, Shu-Wen'
'Xiao, Wen-Jing'

_publ_section_title
;
 Room temperature synthesis of isoquino[2,1-a][3,1]oxazine and
 isoquino[2,1-a]pyrimidine derivatives via visible light photoredox
 catalysis
;
_journal_issue 10
_journal_name_full 'RSC Advances'
_journal_page_first 4065
_journal_paper_doi 10.1039/c2ra20403g
_journal_volume 2
_journal_year 2012
_chemical_formula_moiety 'C16 H15 N O'
_chemical_formula_sum 'C16 H15 N O'
_chemical_formula_weight 237.29
_space_group_IT_number 14
_space_group_name_Hall '-P 2ybc'
_space_group_name_H-M_alt 'P 1 21/c 1'
_symmetry_cell_setting monoclinic
_symmetry_space_group_name_Hall '-P 2ybc'
_symmetry_space_group_name_H-M 'P 1 21/c 1'
_atom_sites_solution_hydrogens geom
_atom_sites_solution_primary direct
_atom_sites_solution_secondary difmap
_audit_creation_method SHELXL-97
_cell_angle_alpha 90.00
_cell_angle_beta 93.084(3)
_cell_angle_gamma 90.00
_cell_formula_units_Z 2
_cell_length_a 10.7911(19)
_cell_length_b 8.3666(15)
_cell_length_c 6.8985(12)
_cell_measurement_reflns_used 2787
_cell_measurement_temperature 296(2)
_cell_measurement_theta_max 31.87
_cell_measurement_theta_min 3.08
_cell_volume 621.93(19)
_computing_cell_refinement 'Bruker SMART'
_computing_data_collection 'Bruker SMART'
_computing_data_reduction 'Bruker SAINT'
_computing_molecular_graphics 'Bruker SHELXTL'
_computing_publication_material 'Bruker SHELXTL'
_computing_structure_refinement 'SHELXL-97 (Sheldrick, 1997)'
_computing_structure_solution 'SHELXS-97 (Sheldrick, 1990)'
_diffrn_ambient_temperature 296(2)
_diffrn_measured_fraction_theta_full 0.990
_diffrn_measured_fraction_theta_max 0.990
_diffrn_measurement_device_type 'CCD area detector'
_diffrn_measurement_method 'phi and omega scans'
_diffrn_radiation_monochromator graphite
_diffrn_radiation_source 'fine-focus sealed tube'
_diffrn_radiation_type MoK\a
_diffrn_radiation_wavelength 0.71073
_diffrn_reflns_av_R_equivalents 0.0207
_diffrn_reflns_av_sigmaI/netI 0.0250
_diffrn_reflns_limit_h_max 13
_diffrn_reflns_limit_h_min -12
_diffrn_reflns_limit_k_max 8
_diffrn_reflns_limit_k_min -10
_diffrn_reflns_limit_l_max 8
_diffrn_reflns_limit_l_min -8
_diffrn_reflns_number 3322
_diffrn_reflns_theta_full 25.50
_diffrn_reflns_theta_max 25.50
_diffrn_reflns_theta_min 1.89
_exptl_absorpt_coefficient_mu 0.079
_exptl_absorpt_correction_type none
_exptl_crystal_colour clourless
_exptl_crystal_density_method 'not measured'
_exptl_crystal_description block
_exptl_crystal_F_000 264
_exptl_crystal_size_max 0.23
_exptl_crystal_size_mid 0.20
_exptl_crystal_size_min 0.10
_refine_diff_density_max 0.215
_refine_diff_density_min -0.252
_refine_diff_density_rms 0.061
_refine_ls_extinction_coef 0.18(4)
_refine_ls_extinction_expression Fc^*^=kFc[1+0.001xFc^2^\l^3^/sin(2\q)]^-1/4^
_refine_ls_extinction_method SHELXL
_refine_ls_goodness_of_fit_ref 1.090
_refine_ls_hydrogen_treatment constr
_refine_ls_matrix_type full
_refine_ls_number_parameters 102
_refine_ls_number_reflns 1143
_refine_ls_number_restraints 3
_refine_ls_restrained_S_all 1.118
_refine_ls_R_factor_all 0.0637
_refine_ls_R_factor_gt 0.0595
_refine_ls_shift/su_max 0.000
_refine_ls_shift/su_mean 0.000
_refine_ls_structure_factor_coef Fsqd
_refine_ls_weighting_details 'calc w=1/[\s^2^(Fo^2^)+(0.1255P)^2^+0.0735P] where P=(Fo^2^+2Fc^2^)/3'
_refine_ls_weighting_scheme calc
_refine_ls_wR_factor_gt 0.1796
_refine_ls_wR_factor_ref 0.1854
_reflns_number_gt 1012
_reflns_number_total 1143
_reflns_threshold_expression >2sigma(I)
_cod_data_source_file c2ra20403g.txt
_cod_data_source_block t
_cod_depositor_comments
;
The following automatic conversions were performed:

data item '_symmetry_cell_setting' value 'Monoclinic' was changed to
'monoclinic' in accordance with the
/home/saulius/struct/COD-crude-data/automatic-downloads/DataCite-retrospective/RSC/depositions/lib/dictionaries/cif_core.dic
dictionary named 'cif_core.dic' version 2.4.2 last updated on
2011-04-26.

Automatic conversion script
Id: cif_fix_values 6909 2019-04-08 15:41:33Z antanas 
;
_cod_original_sg_symbol_H-M 'P 21/c'
_cod_database_code 7238634

loop_
_symmetry_equiv_pos_as_xyz
'x, y, z'
'-x, y+1/2, -z+1/2'
'-x, -y, -z'
'x, -y-1/2, z-1/2'

loop_
_atom_site_label
_atom_site_type_symbol
_atom_site_fract_x
_atom_site_fract_y
_atom_site_fract_z
_atom_site_U_iso_or_equiv
_atom_site_adp_type
_atom_site_occupancy
_atom_site_symmetry_multiplicity
_atom_site_calc_flag
_atom_site_refinement_flags
_atom_site_disorder_assembly
_atom_site_disorder_group
C1 C 0.72988(14) 0.95331(17) 0.0473(2) 0.0495(5) Uani 1 1 d . A .
C2 C 0.85393(17) 0.9520(2) 0.1106(3) 0.0650(6) Uani 1 1 d . . .
H2 H 0.9106 0.8952 0.0404 0.078 Uiso 1 1 calc R . .
C3 C 0.89497(19) 1.0336(3) 0.2762(3) 0.0743(7) Uani 1 1 d . . .
H3 H 0.9787 1.0330 0.3160 0.089 Uiso 1 1 calc R . .
C4 C 0.8111(2) 1.1154(2) 0.3814(3) 0.0782(7) Uani 1 1 d . . .
H4 H 0.8382 1.1705 0.4928 0.094 Uiso 1 1 calc R . .
C5 C 0.6871(2) 1.1161(2) 0.3227(3) 0.0704(7) Uani 1 1 d . B .
H5 H 0.6307 1.1701 0.3962 0.085 Uiso 1 1 calc R . .
C6 C 0.64540(15) 1.03629(16) 0.1532(2) 0.0493(5) Uani 1 1 d . . .
C7 C 0.68509(16) 0.8629(3) -0.1311(3) 0.0743(7) Uani 1 1 d D . .
H7A H 0.6645 0.7540 -0.0968 0.089 Uiso 1 1 calc R A .
H7B H 0.7499 0.8593 -0.2232 0.089 Uiso 1 1 calc R . .
N1 N 0.4715(5) 0.9357(5) -0.0813(7) 0.0444(10) Uani 0.50 1 d PD . -1
O1 O 0.44848(19) 1.1702(2) 0.1115(3) 0.0524(6) Uani 0.50 1 d PD . -1
C8 C 0.5660(3) 0.9499(4) -0.2257(4) 0.0512(8) Uani 0.50 1 d PD A -1
H8A H 0.5838 1.0613 -0.2517 0.061 Uiso 0.50 1 calc PR A -1
H8B H 0.5384 0.8984 -0.3465 0.061 Uiso 0.50 1 calc PR A -1
C9 C 0.5005(6) 1.0153(6) 0.1031(9) 0.0431(11) Uani 0.50 1 d PD B -1
H9 H 0.4662 0.9507 0.2059 0.052 Uiso 0.50 1 calc PR B -1

loop_
_atom_site_aniso_label
_atom_site_aniso_U_11
_atom_site_aniso_U_22
_atom_site_aniso_U_33
_atom_site_aniso_U_23
_atom_site_aniso_U_13
_atom_site_aniso_U_12
C1 0.0590(10) 0.0460(9) 0.0441(8) 0.0021(5) 0.0074(6) -0.0039(6)
C2 0.0588(10) 0.0776(13) 0.0591(10) 0.0041(8) 0.0080(7) -0.0036(8)
C3 0.0690(11) 0.0850(14) 0.0669(12) 0.0104(9) -0.0137(9) -0.0104(9)
C4 0.1015(16) 0.0720(13) 0.0575(10) -0.0056(9) -0.0280(10) 0.0020(10)
C5 0.0953(14) 0.0666(11) 0.0472(9) -0.0121(7) -0.0160(8) 0.0251(9)
C6 0.0653(10) 0.0437(8) 0.0384(8) 0.0010(5) -0.0023(6) 0.0074(6)
C7 0.0566(10) 0.0959(14) 0.0711(12) -0.0371(10) 0.0103(8) 0.0051(8)
N1 0.057(2) 0.043(2) 0.0332(16) -0.0045(17) 0.0039(14) 0.0023(16)
O1 0.0600(13) 0.0420(11) 0.0551(12) -0.0090(9) 0.0023(9) 0.0025(9)
C8 0.0629(18) 0.0599(17) 0.0316(13) -0.0069(11) 0.0100(12) -0.0068(13)
C9 0.054(3) 0.040(3) 0.0347(19) -0.0029(18) 0.0027(16) 0.0003(18)

loop_
_atom_type_symbol
_atom_type_description
_atom_type_scat_dispersion_real
_atom_type_scat_dispersion_imag
_atom_type_scat_source
C C 0.0033 0.0016 'International Tables Vol C Tables 4.2.6.8 and 6.1.1.4'
H H 0.0000 0.0000 'International Tables Vol C Tables 4.2.6.8 and 6.1.1.4'
N N 0.0061 0.0033 'International Tables Vol C Tables 4.2.6.8 and 6.1.1.4'
O O 0.0106 0.0060 'International Tables Vol C Tables 4.2.6.8 and 6.1.1.4'

loop_
_geom_angle_atom_site_label_1
_geom_angle_atom_site_label_2
_geom_angle_atom_site_label_3
_geom_angle
_geom_angle_site_symmetry_1
_geom_angle_site_symmetry_3
C6 C1 C2 119.36(15) . .
C6 C1 C7 119.52(15) . .
C2 C1 C7 121.11(15) . .
C3 C2 C1 121.13(17) . .
C3 C2 H2 119.4 . .
C1 C2 H2 119.4 . .
C4 C3 C2 119.48(18) . .
C4 C3 H3 120.3 . .
C2 C3 H3 120.3 . .
C3 C4 C5 120.30(17) . .
C3 C4 H4 119.9 . .
C5 C4 H4 119.9 . .
C4 C5 C6 120.49(18) . .
C4 C5 H5 119.8 . .
C6 C5 H5 119.8 . .
N1 C6 C1 121.4(2) 3_675 .
N1 C6 C5 118.4(2) 3_675 .
C1 C6 C5 119.23(17) . .
N1 C6 C9 18.8(2) 3_675 .
C1 C6 C9 119.8(2) . .
C5 C6 C9 120.1(3) . .
O1 C7 C1 106.91(14) 3_675 .
O1 C7 C8 49.66(15) 3_675 .
C1 C7 C8 108.87(16) . .
O1 C7 H7A 64.2 3_675 .
C1 C7 H7A 109.9 . .
C8 C7 H7A 109.9 . .
O1 C7 H7B 142.5 3_675 .
C1 C7 H7B 109.9 . .
C8 C7 H7B 109.9 . .
H7A C7 H7B 108.3 . .
C6 N1 C9 113.3(3) 3_675 .
C6 N1 C8 113.9(4) 3_675 .
C9 N1 C8 115.5(4) . .
C9 O1 C7 102.9(3) . 3_675
N1 C8 C7 105.1(3) . .
N1 C8 H8A 110.7 . .
C7 C8 H8A 110.7 . .
N1 C8 H8B 110.7 . .
C7 C8 H8B 110.7 . .
H8A C8 H8B 108.8 . .
O1 C9 N1 112.8(3) . .
O1 C9 C6 106.1(3) . .
N1 C9 C6 113.8(3) . .
O1 C9 H9 108.0 . .
N1 C9 H9 108.0 . .
C6 C9 H9 108.0 . .

loop_
_geom_bond_atom_site_label_1
_geom_bond_atom_site_label_2
_geom_bond_distance
_geom_bond_site_symmetry_2
C1 C6 1.385(2) .
C1 C2 1.386(2) .
C1 C7 1.503(2) .
C2 C3 1.383(3) .
C2 H2 0.9300 .
C3 C4 1.372(3) .
C3 H3 0.9300 .
C4 C5 1.377(3) .
C4 H4 0.9300 .
C5 C6 1.400(2) .
C5 H5 0.9300 .
C6 N1 1.351(6) 3_675
C6 C9 1.593(6) .
C7 O1 1.481(3) 3_675
C7 C8 1.586(4) .
C7 H7A 0.9700 .
C7 H7B 0.9700 .
N1 C6 1.351(6) 3_675
N1 C9 1.455(3) .
N1 C8 1.469(5) .
O1 C9 1.415(6) .
O1 C7 1.481(3) 3_675
C8 H8A 0.9700 .
C8 H8B 0.9700 .
C9 H9 0.9800 .

loop_
_geom_torsion_atom_site_label_1
_geom_torsion_atom_site_label_2
_geom_torsion_atom_site_label_3
_geom_torsion_atom_site_label_4
_geom_torsion
_geom_torsion_site_symmetry_1
_geom_torsion_site_symmetry_4
C6 C1 C2 C3 -0.8(2) . .
C7 C1 C2 C3 -179.18(17) . .
C1 C2 C3 C4 1.0(3) . .
C2 C3 C4 C5 0.1(3) . .
C3 C4 C5 C6 -1.3(3) . .
C2 C1 C6 N1 168.5(2) . 3_675
C7 C1 C6 N1 -13.1(3) . 3_675
C2 C1 C6 C5 -0.4(2) . .
C7 C1 C6 C5 178.00(16) . .
C2 C1 C6 C9 -169.8(2) . .
C7 C1 C6 C9 8.7(3) . .
C4 C5 C6 N1 -167.8(2) . 3_675
C4 C5 C6 C1 1.5(3) . .
C4 C5 C6 C9 170.8(3) . .
C6 C1 C7 O1 -22.5(2) . 3_675
C2 C1 C7 O1 155.96(17) . 3_675
C6 C1 C7 C8 29.9(2) . .
C2 C1 C7 C8 -151.71(18) . .
C6 N1 C8 C7 -163.2(3) 3_675 .
C9 N1 C8 C7 63.2(3) . .
O1 C7 C8 N1 32.1(2) 3_675 .
C1 C7 C8 N1 -64.4(3) . .
C7 O1 C9 N1 73.4(4) 3_675 .
C7 O1 C9 C6 -161.4(3) 3_675 .
C6 N1 C9 O1 -38.6(5) 3_675 .
C8 N1 C9 O1 95.4(3) . .
C6 N1 C9 C6 -159.5(3) 3_675 .
C8 N1 C9 C6 -25.5(4) . .
N1 C6 C9 O1 -37.2(10) 3_675 .
C1 C6 C9 O1 -137.7(3) . .
C5 C6 C9 O1 53.0(4) . .
N1 C6 C9 N1 87.4(13) 3_675 .
C1 C6 C9 N1 -13.1(4) . .
C5 C6 C9 N1 177.6(3) . .
